data_4338333
loop_
_publ_author_name
'Chi, Ying-Nan'
'Shen, Pan-Pan'
'Cui, Feng-Yun'
'Lin, Zheng-Guo'
'Chen, Shi-Lu'
'Hu, Chang-Wen'

_publ_section_title
;
 Symmetry Breaking of \a-[H2W12O40](6-) Depends on the Transformation of
 Isopolyoxotungstates.
;
_journal_issue 10
_journal_name_full 'Inorganic chemistry'
_journal_page_first 5029
_journal_page_last 5036
_journal_paper_doi 10.1021/ic500062j
_journal_volume 53
_journal_year 2014
_chemical_formula_sum 'C60 H49 Cu3 N12 O43 W12'
_chemical_formula_weight 4022.84
_chemical_name_systematic
; 
 ? 
;
_space_group_IT_number 19
_symmetry_space_group_name_Hall 'P 2ac 2ab'
_symmetry_space_group_name_H-M 'P 21 21 21'
_atom_sites_solution_hydrogens geom
_atom_sites_solution_primary direct
_atom_sites_solution_secondary difmap
_audit_creation_method SHELXL-97
_cell_angle_alpha 90.00
_cell_angle_beta 90.00
_cell_angle_gamma 90.00
_cell_formula_units_Z 4
_cell_length_a 12.145(2)
_cell_length_b 25.160(5)
_cell_length_c 28.001(5)
_cell_measurement_temperature 296(2)
_cell_volume 8556(3)
_computing_structure_refinement 'SHELXL-97 (Sheldrick, 2008)'
_computing_structure_solution 'SHELXS-97 (Sheldrick, 2008)'
_diffrn_ambient_temperature 296(2)
_diffrn_measured_fraction_theta_full 0.980
_diffrn_measured_fraction_theta_max 0.980
_diffrn_radiation_monochromator graphite
_diffrn_radiation_source 'fine-focus sealed tube'
_diffrn_radiation_type MoK\a
_diffrn_radiation_wavelength 0.71073
_diffrn_reflns_av_R_equivalents 0.0684
_diffrn_reflns_av_sigmaI/netI 0.0764
_diffrn_reflns_limit_h_max 12
_diffrn_reflns_limit_h_min -13
_diffrn_reflns_limit_k_max 28
_diffrn_reflns_limit_k_min -26
_diffrn_reflns_limit_l_max 31
_diffrn_reflns_limit_l_min -20
_diffrn_reflns_number 38653
_diffrn_reflns_theta_full 23.62
_diffrn_reflns_theta_max 23.62
_diffrn_reflns_theta_min 2.00
_exptl_absorpt_coefficient_mu 16.881
_exptl_crystal_density_diffrn 3.123
_exptl_crystal_density_method 'not measured'
_exptl_crystal_F_000 7245
_refine_diff_density_max 2.212
_refine_diff_density_min -1.375
_refine_diff_density_rms 0.250
_refine_ls_abs_structure_details 'Flack H D (1983), Acta Cryst. A39, 876-881'
_refine_ls_abs_structure_Flack -0.004(13)
_refine_ls_extinction_method none
_refine_ls_goodness_of_fit_ref 1.036
_refine_ls_hydrogen_treatment mixed
_refine_ls_matrix_type full
_refine_ls_number_parameters 1189
_refine_ls_number_reflns 12615
_refine_ls_number_restraints 1369
_refine_ls_restrained_S_all 0.986
_refine_ls_R_factor_all 0.0504
_refine_ls_R_factor_gt 0.0413
_refine_ls_shift/su_max 0.101
_refine_ls_shift/su_mean 0.001
_refine_ls_structure_factor_coef Fsqd
_refine_ls_weighting_details 'calc w=1/[\s^2^(Fo^2^)+(0.0400P)^2^+2.2905P] where P=(Fo^2^+2Fc^2^)/3'
_refine_ls_weighting_scheme calc
_refine_ls_wR_factor_gt 0.0933
_refine_ls_wR_factor_ref 0.0980
_reflns_number_gt 11177
_reflns_number_total 12615
_reflns_threshold_expression >2sigma(I)
_cod_data_source_file ic500062j_si_002.cif
_cod_data_source_block compound_1b
_cod_depositor_comments 'Adding full bibliography for 4338332--4338336.cif.'
_cod_original_sg_symbol_H-M P212121
_cod_database_code 4338333

loop_
_symmetry_equiv_pos_as_xyz
'x, y, z'
'-x+1/2, -y, z+1/2'
'x+1/2, -y+1/2, -z'
'-x, y+1/2, -z+1/2'

loop_
_atom_site_label
_atom_site_type_symbol
_atom_site_fract_x
_atom_site_fract_y
_atom_site_fract_z
_atom_site_U_iso_or_equiv
_atom_site_adp_type
_atom_site_occupancy
_atom_site_symmetry_multiplicity
_atom_site_calc_flag
_atom_site_refinement_flags
W1 W 0.86659(3) 0.404927(15) 0.980483(13) 0.02842(10) Uani 1 1 d .
W2 W 0.99850(4) 0.361292(16) 1.070838(13) 0.03134(10) Uani 1 1 d .
W3 W 1.22941(3) 0.522052(17) 1.077800(14) 0.03343(11) Uani 1 1 d .
W4 W 0.76260(3) 0.555460(15) 1.133846(13) 0.02908(10) Uani 1 1 d .
W5 W 1.09369(3) 0.456770(17) 1.162278(14) 0.03455(11) Uani 1 1 d .
W6 W 1.13111(3) 0.425994(16) 0.988851(13) 0.02929(10) Uani 1 1 d .
W7 W 0.80857(4) 0.547106(17) 0.959436(14) 0.03353(11) Uani 1 1 d .
W8 W 1.07777(3) 0.568425(16) 0.971702(14) 0.03361(11) Uani 1 1 d .
W9 W 1.05340(3) 0.586489(16) 1.146472(14) 0.03266(11) Uani 1 1 d .
W10 W 0.79686(3) 0.430962(16) 1.148859(14) 0.03225(11) Uani 1 1 d .
W11 W 0.89706(4) 0.632222(16) 1.040008(14) 0.03399(11) Uani 1 1 d .
W12 W 0.66236(3) 0.472698(16) 1.055029(14) 0.03009(11) Uani 1 1 d .
Cu1 Cu 1.02612(10) 0.36747(5) 0.88319(4) 0.0332(3) Uani 1 1 d .
Cu2 Cu 0.73296(10) 0.32452(5) 0.88714(4) 0.0339(3) Uani 1 1 d .
Cu3 Cu 1.49615(10) 0.56474(5) 1.12515(4) 0.0357(3) Uani 1 1 d .
O1 O 0.8481(5) 0.4738(3) 0.9531(2) 0.0287(17) Uani 1 1 d .
O1W O 1.1993(5) 0.3905(2) 0.8541(3) 0.064(3) Uani 1 1 d D
H1WA H 1.2433(10) 0.3662(5) 0.8463(13) 0.077 Uiso 1 1 d D
H1WB H 1.2259(16) 0.4193(4) 0.8640(10) 0.077 Uiso 1 1 d D
O2 O 0.7989(6) 0.6164(3) 0.9871(2) 0.040(2) Uani 1 1 d .
O2W O 0.5921(5) 0.3060(2) 0.9301(2) 0.063(3) Uani 1 1 d D
H2WA H 0.5359(8) 0.3155(12) 0.9149(7) 0.075 Uiso 1 1 d D
H2WB H 0.613(2) 0.2810(5) 0.9476(6) 0.075 Uiso 1 1 d D
O3 O 1.0180(6) 0.6355(3) 0.9970(2) 0.042(2) Uani 1 1 d .
O4 O 0.7902(6) 0.6019(2) 1.0810(2) 0.0302(17) Uani 1 1 d .
O5 O 0.6205(5) 0.5295(2) 1.0973(2) 0.0275(17) Uani 1 1 d .
O6 O 0.8126(5) 0.4939(2) 1.0935(2) 0.0224(16) Uani 1 1 d .
O7 O 0.7419(5) 0.4939(2) 1.1765(2) 0.0283(17) Uani 1 1 d .
O8 O 0.7505(6) 0.3892(3) 1.1922(2) 0.045(2) Uani 1 1 d .
O9 O 1.0900(5) 0.5274(2) 1.1882(2) 0.0312(18) Uani 1 1 d .
O10 O 1.1472(7) 0.4228(3) 1.2095(2) 0.055(2) Uani 1 1 d .
O11 O 1.0848(5) 0.4018(2) 1.1157(2) 0.0322(18) Uani 1 1 d .
O12 O 0.9029(5) 0.3416(2) 1.01859(19) 0.0267(17) Uani 1 1 d .
O13 O 1.0159(6) 0.3974(3) 0.9464(2) 0.0352(19) Uani 1 1 d .
O14 O 1.1249(5) 0.3637(2) 1.0280(2) 0.0239(16) Uani 1 1 d .
O15 O 0.9787(5) 0.4340(2) 1.0271(2) 0.0253(16) Uani 1 1 d .
O16 O 1.2392(6) 0.4054(3) 0.9520(2) 0.0372(19) Uani 1 1 d .
O17 O 1.2073(5) 0.4615(2) 1.0369(2) 0.0259(16) Uani 1 1 d .
O18 O 0.8047(5) 0.3663(3) 0.9335(2) 0.0334(18) Uani 1 1 d .
O19 O 0.5328(6) 0.4531(3) 1.0345(2) 0.042(2) Uani 1 1 d .
O20 O 0.7476(5) 0.4190(3) 1.0193(2) 0.0355(19) Uani 1 1 d .
O21 O 0.6702(6) 0.4214(3) 1.1086(2) 0.0366(19) Uani 1 1 d .
O22 O 0.6722(5) 0.5964(2) 1.1659(2) 0.0332(18) Uani 1 1 d .
O23 O 0.9412(5) 0.4493(3) 1.1715(2) 0.0315(18) Uani 1 1 d .
O24 O 0.8989(5) 0.5705(3) 1.15947(19) 0.0307(17) Uani 1 1 d .
O25 O 1.0504(5) 0.5100(2) 1.1008(2) 0.0278(17) Uani 1 1 d .
O26 O 0.9977(6) 0.6206(3) 1.0922(2) 0.0377(19) Uani 1 1 d .
O27 O 1.2337(5) 0.4777(3) 1.1323(2) 0.0375(19) Uani 1 1 d .
O28 O 1.3670(5) 0.5334(3) 1.0714(2) 0.0372(19) Uani 1 1 d .
O29 O 1.1638(6) 0.5640(3) 1.0275(2) 0.0383(19) Uani 1 1 d .
O30 O 0.9301(5) 0.5463(2) 1.0195(2) 0.0295(17) Uani 1 1 d .
O31 O 0.9478(6) 0.5668(3) 0.9320(2) 0.0339(18) Uani 1 1 d .
O32 O 1.0993(5) 0.4950(2) 0.9628(2) 0.0300(18) Uani 1 1 d .
O33 O 0.8737(5) 0.3834(2) 1.1074(2) 0.0294(17) Uani 1 1 d .
O34 O 1.0204(6) 0.2974(3) 1.0913(2) 0.040(2) Uani 1 1 d .
O35 O 0.7220(7) 0.5566(3) 0.9108(2) 0.044(2) Uani 1 1 d .
O36 O 0.8710(7) 0.6976(3) 1.0455(2) 0.043(2) Uani 1 1 d .
O37 O 0.7075(5) 0.5202(2) 1.0061(2) 0.0304(17) Uani 1 1 d .
O38 O 1.0705(6) 0.6390(3) 1.1843(2) 0.042(2) Uani 1 1 d .
O39 O 1.1938(5) 0.5810(3) 1.1197(2) 0.0361(19) Uani 1 1 d .
O40 O 1.1703(6) 0.5928(3) 0.9312(2) 0.045(2) Uani 1 1 d .
N1 N 0.9844(7) 0.3301(3) 0.8254(3) 0.031(2) Uani 1 1 d .
N2 N 0.9609(7) 0.4270(3) 0.8446(3) 0.036(2) Uani 1 1 d .
N3 N 1.0783(7) 0.2930(3) 0.9010(3) 0.040(2) Uani 1 1 d .
N4 N 0.9584(10) 0.2019(4) 0.6909(3) 0.063(3) Uani 1 1 d .
H4 H 0.9966 0.1869 0.7130 0.076 Uiso 1 1 calc R
N5 N 0.6954(7) 0.2885(3) 0.8296(3) 0.038(2) Uani 1 1 d .
N6 N 0.7987(7) 0.2523(3) 0.8994(3) 0.037(2) Uani 1 1 d .
N7 N 0.6668(8) 0.3866(3) 0.8502(3) 0.038(2) Uani 1 1 d .
N8 N 0.5552(11) 0.2365(5) 0.6654(4) 0.082(4) Uani 1 1 d .
N9 N 1.4023(8) 0.6093(4) 1.1644(3) 0.046(3) Uani 1 1 d .
N10 N 1.4548(6) 0.5129(3) 1.1787(3) 0.036(2) Uani 1 1 d .
N11 N 1.5022(7) 0.6325(3) 1.0851(3) 0.035(2) Uani 1 1 d .
N12 N 1.2096(10) 0.6953(5) 1.2961(4) 0.075(4) Uani 1 1 d .
C1 C 1.0166(10) 0.2781(4) 0.8211(3) 0.0410(9) Uani 1 1 d U
C2 C 0.9404(11) 0.2767(4) 0.7429(4) 0.0466(10) Uani 1 1 d U
C3 C 0.9124(10) 0.3307(4) 0.7483(4) 0.0437(10) Uani 1 1 d U
H3 H 0.8752 0.3487 0.7242 0.052 Uiso 1 1 calc R
C4 C 0.9406(10) 0.3558(4) 0.7891(4) 0.0414(10) Uani 1 1 d U
C5 C 1.0754(10) 0.2571(4) 0.8649(4) 0.0403(10) Uani 1 1 d U
C6 C 1.1170(9) 0.2079(4) 0.8701(4) 0.0403(11) Uani 1 1 d U
H6 H 1.1141 0.1831 0.8455 0.048 Uiso 1 1 calc R
C7 C 1.1642(10) 0.1960(4) 0.9136(3) 0.0421(13) Uani 1 1 d U
H7 H 1.1961 0.1627 0.9176 0.050 Uiso 1 1 calc R
C8 C 1.1665(10) 0.2309(4) 0.9513(4) 0.0434(14) Uani 1 1 d U
H8 H 1.1971 0.2216 0.9805 0.052 Uiso 1 1 calc R
C9 C 1.1216(9) 0.2800(4) 0.9437(4) 0.0410(13) Uani 1 1 d U
H9 H 1.1210 0.3047 0.9683 0.049 Uiso 1 1 calc R
C10 C 0.9183(10) 0.4130(4) 0.8009(3) 0.0404(11) Uani 1 1 d U
C11 C 0.8711(10) 0.4483(4) 0.7726(4) 0.0429(10) Uani 1 1 d U
H11 H 0.8440 0.4378 0.7430 0.051 Uiso 1 1 calc R
C12 C 0.8620(10) 0.5003(4) 0.7865(4) 0.0427(12) Uani 1 1 d U
H12 H 0.8239 0.5242 0.7674 0.051 Uiso 1 1 calc R
C13 C 0.9078(9) 0.5169(4) 0.8277(3) 0.0405(15) Uani 1 1 d U
H13 H 0.9080 0.5524 0.8369 0.049 Uiso 1 1 calc R
C14 C 0.9549(9) 0.4768(4) 0.8556(4) 0.0408(13) Uani 1 1 d U
H14 H 0.9847 0.4869 0.8849 0.049 Uiso 1 1 calc R
C15 C 0.9156(11) 0.2499(5) 0.6983(4) 0.0488(10) Uani 1 1 d U
C16 C 0.8458(11) 0.2748(5) 0.6632(4) 0.0513(10) Uani 1 1 d U
H16 H 0.8183 0.3087 0.6684 0.062 Uiso 1 1 calc R
C17 C 0.8200(12) 0.2475(5) 0.6214(4) 0.0571(11) Uani 1 1 d U
H17 H 0.7708 0.2611 0.5991 0.068 Uiso 1 1 calc R
C18 C 0.8725(12) 0.1983(5) 0.6149(4) 0.0613(13) Uani 1 1 d U
H18 H 0.8602 0.1796 0.5868 0.074 Uiso 1 1 calc R
C19 C 0.9423(12) 0.1767(5) 0.6491(4) 0.0589(14) Uani 1 1 d U
H19 H 0.9780 0.1447 0.6431 0.071 Uiso 1 1 calc R
C20 C 0.7184(10) 0.2372(4) 0.8258(4) 0.0442(9) Uani 1 1 d U
C21 C 0.6905(10) 0.2094(5) 0.7827(4) 0.0486(10) Uani 1 1 d U
H21 H 0.7077 0.1736 0.7791 0.058 Uiso 1 1 calc R
C22 C 0.6354(11) 0.2382(5) 0.7454(4) 0.0530(10) Uani 1 1 d U
C23 C 0.6151(11) 0.2901(5) 0.7519(4) 0.0497(10) Uani 1 1 d U
H23 H 0.5813 0.3094 0.7277 0.060 Uiso 1 1 calc R
C24 C 0.6440(10) 0.3157(4) 0.7944(4) 0.0456(10) Uani 1 1 d U
C25 C 0.7756(10) 0.2167(4) 0.8659(4) 0.0421(10) Uani 1 1 d U
C26 C 0.8016(10) 0.1621(4) 0.8727(4) 0.0431(13) Uani 1 1 d U
H26 H 0.7836 0.1374 0.8492 0.052 Uiso 1 1 calc R
C27 C 0.8536(10) 0.1458(4) 0.9139(4) 0.0437(13) Uani 1 1 d U
H27 H 0.8699 0.1101 0.9186 0.052 Uiso 1 1 calc R
C28 C 0.8812(10) 0.1827(4) 0.9479(4) 0.0434(12) Uani 1 1 d U
H28 H 0.9202 0.1736 0.9752 0.052 Uiso 1 1 calc R
C29 C 0.8471(9) 0.2354(4) 0.9389(4) 0.0414(12) Uani 1 1 d U
H29 H 0.8597 0.2603 0.9628 0.050 Uiso 1 1 calc R
C30 C 0.6241(10) 0.3727(4) 0.8068(4) 0.0463(10) Uani 1 1 d U
C31 C 0.5729(10) 0.4088(4) 0.7789(4) 0.0491(12) Uani 1 1 d U
H31 H 0.5474 0.3994 0.7487 0.059 Uiso 1 1 calc R
C32 C 0.5593(11) 0.4589(5) 0.7956(4) 0.0509(14) Uani 1 1 d U
H32 H 0.5186 0.4833 0.7779 0.061 Uiso 1 1 calc R
C33 C 0.9957(10) 0.2493(4) 0.7790(4) 0.0427(10) Uani 1 1 d U
H33 H 1.0176 0.2141 0.7755 0.051 Uiso 1 1 calc R
C34 C 0.6046(10) 0.4740(5) 0.8381(4) 0.0482(13) Uani 1 1 d U
H34 H 0.6008 0.5090 0.8487 0.058 Uiso 1 1 calc R
C35 C 0.6562(10) 0.4352(4) 0.8645(4) 0.0452(11) Uani 1 1 d U
H35 H 0.6849 0.4444 0.8942 0.054 Uiso 1 1 calc R
C36 C 0.6096(12) 0.2100(5) 0.6986(4) 0.0577(11) Uani 1 1 d U
C37 C 0.6353(12) 0.1587(5) 0.6972(4) 0.0598(12) Uani 1 1 d U
H37 H 0.6609 0.1404 0.7238 0.072 Uiso 1 1 calc R
C38 C 0.6213(12) 0.1345(5) 0.6534(4) 0.0663(13) Uani 1 1 d U
H38 H 0.6451 0.0997 0.6493 0.080 Uiso 1 1 calc R
C39 C 0.5752(13) 0.1593(5) 0.6174(5) 0.0660(13) Uani 1 1 d U
H39 H 0.5736 0.1435 0.5874 0.079 Uiso 1 1 calc R
C40 C 0.5297(12) 0.2083(5) 0.6241(4) 0.0641(13) Uani 1 1 d U
H40 H 0.4824 0.2227 0.6014 0.077 Uiso 1 1 calc R
C41 C 1.3883(10) 0.6587(5) 1.1493(4) 0.0528(10) Uani 1 1 d U
C42 C 1.3268(10) 0.6941(5) 1.1771(4) 0.0535(11) Uani 1 1 d U
H42 H 1.3135 0.7288 1.1671 0.064 Uiso 1 1 calc R
C43 C 1.2870(10) 0.6756(5) 1.2198(4) 0.0518(11) Uani 1 1 d U
C44 C 1.3025(10) 0.6229(5) 1.2337(4) 0.0520(11) Uani 1 1 d U
H44 H 1.2729 0.6096 1.2619 0.062 Uiso 1 1 calc R
C45 C 1.3633(10) 0.5920(5) 1.2039(4) 0.0515(10) Uani 1 1 d U
C46 C 1.4396(11) 0.6706(5) 1.1017(4) 0.0534(11) Uani 1 1 d U
C47 C 1.4277(11) 0.7174(5) 1.0760(4) 0.0588(13) Uani 1 1 d U
H47 H 1.3876 0.7454 1.0889 0.071 Uiso 1 1 calc R
C48 C 1.4743(11) 0.7224(5) 1.0322(4) 0.0608(14) Uani 1 1 d U
H48 H 1.4609 0.7519 1.0131 0.073 Uiso 1 1 calc R
C49 C 1.5426(11) 0.6815(5) 1.0174(4) 0.0559(16) Uani 1 1 d U
H49 H 1.5818 0.6845 0.9890 0.067 Uiso 1 1 calc R
C50 C 1.5517(11) 0.6390(5) 1.0433(4) 0.0553(14) Uani 1 1 d U
H50 H 1.5955 0.6115 1.0319 0.066 Uiso 1 1 calc R
C51 C 1.3865(10) 0.5342(5) 1.2115(4) 0.0508(11) Uani 1 1 d U
C52 C 1.3450(10) 0.5048(5) 1.2484(4) 0.0515(13) Uani 1 1 d U
H52 H 1.2992 0.5199 1.2713 0.062 Uiso 1 1 calc R
C53 C 1.3744(10) 0.4516(5) 1.2502(4) 0.0523(14) Uani 1 1 d U
H53 H 1.3465 0.4307 1.2748 0.063 Uiso 1 1 calc R
C54 C 1.4388(10) 0.4297(5) 1.2193(4) 0.0516(15) Uani 1 1 d U
H54 H 1.4589 0.3941 1.2216 0.062 Uiso 1 1 calc R
C55 C 1.4765(10) 0.4615(5) 1.1825(4) 0.0505(14) Uani 1 1 d U
H55 H 1.5198 0.4459 1.1590 0.061 Uiso 1 1 calc R
C56 C 1.2246(11) 0.7135(5) 1.2511(4) 0.0558(11) Uani 1 1 d U
C57 C 1.1819(11) 0.7597(5) 1.2374(4) 0.0577(12) Uani 1 1 d U
H57 H 1.1908 0.7695 1.2056 0.069 Uiso 1 1 calc R
C58 C 1.1250(11) 0.7945(6) 1.2668(4) 0.0634(16) Uani 1 1 d U
H58 H 1.0990 0.8271 1.2561 0.076 Uiso 1 1 calc R
C59 C 1.1101(12) 0.7776(5) 1.3120(4) 0.0615(16) Uani 1 1 d U
H59 H 1.0762 0.7997 1.3342 0.074 Uiso 1 1 calc R
C60 C 1.1450(11) 0.7276(5) 1.3256(4) 0.0586(14) Uani 1 1 d U
H60 H 1.1247 0.7149 1.3555 0.070 Uiso 1 1 calc R
O3W O 0.4701(5) 0.3921(3) 0.95268(18) 0.074(3) Uani 1 1 d D
H3WA H 0.4215(8) 0.4098(6) 0.9385(5) 0.089 Uiso 1 1 d D
H3WB H 0.479(2) 0.3949(17) 0.9823(3) 0.089 Uiso 1 1 d D

loop_
_atom_site_aniso_label
_atom_site_aniso_U_11
_atom_site_aniso_U_22
_atom_site_aniso_U_33
_atom_site_aniso_U_23
_atom_site_aniso_U_13
_atom_site_aniso_U_12
W1 0.02964(19) 0.02784(19) 0.0278(2) -0.00427(15) -0.00219(15) 0.00065(17)
W2 0.0388(2) 0.0252(2) 0.0299(2) 0.00232(16) -0.00001(17) 0.00450(18)
W3 0.0270(2) 0.0373(2) 0.0359(2) -0.00722(17) 0.00048(16) -0.00212(18)
W4 0.0294(2) 0.02685(19) 0.0310(2) -0.00382(15) 0.00162(15) -0.00051(17)
W5 0.0361(2) 0.0356(2) 0.0319(2) 0.00102(17) -0.00623(16) 0.00002(19)
W6 0.02819(19) 0.0297(2) 0.0300(2) -0.00363(16) 0.00091(15) 0.00125(17)
W7 0.0402(2) 0.0303(2) 0.0301(2) 0.00261(17) -0.00420(16) 0.00055(19)
W8 0.0384(2) 0.0284(2) 0.0341(2) 0.00359(16) 0.00689(17) -0.00120(18)
W9 0.0322(2) 0.0312(2) 0.0346(2) -0.00768(16) 0.00027(16) -0.00340(17)
W10 0.0353(2) 0.0276(2) 0.0339(2) 0.00448(16) 0.00367(16) -0.00004(18)
W11 0.0444(2) 0.0228(2) 0.0348(2) 0.00015(16) 0.00529(17) 0.00034(18)
W12 0.0286(2) 0.0293(2) 0.0324(2) -0.00418(16) 0.00001(15) -0.00060(17)
Cu1 0.0434(7) 0.0269(6) 0.0291(6) -0.0031(5) -0.0026(5) 0.0056(6)
Cu2 0.0361(7) 0.0339(6) 0.0316(6) -0.0037(5) -0.0035(5) 0.0007(6)
Cu3 0.0323(6) 0.0373(7) 0.0375(7) -0.0038(5) 0.0030(5) 0.0026(6)
O1 0.014(3) 0.039(4) 0.033(4) -0.002(3) -0.004(2) 0.006(3)
O1W 0.056(5) 0.073(6) 0.063(5) 0.008(4) -0.006(4) 0.012(5)
O2 0.057(4) 0.036(4) 0.027(4) 0.002(3) -0.005(3) 0.010(3)
O2W 0.066(6) 0.047(5) 0.076(6) 0.000(4) 0.010(4) 0.004(4)
O3 0.048(4) 0.043(4) 0.035(4) 0.007(3) 0.011(3) -0.002(4)
O4 0.041(4) 0.020(3) 0.029(3) 0.002(2) 0.011(3) -0.003(3)
O5 0.035(3) 0.012(3) 0.036(3) -0.009(2) 0.001(3) 0.012(3)
O6 0.017(3) 0.012(3) 0.038(3) 0.006(2) -0.004(2) 0.000(2)
O7 0.027(3) 0.025(3) 0.033(3) 0.001(3) 0.005(3) -0.008(3)
O8 0.031(4) 0.057(5) 0.048(4) 0.011(3) 0.013(3) 0.004(4)
O9 0.041(4) 0.017(3) 0.036(4) -0.014(3) -0.007(3) -0.003(3)
O10 0.074(6) 0.054(5) 0.038(4) -0.001(4) -0.006(4) -0.011(5)
O11 0.036(4) 0.027(3) 0.034(4) -0.005(3) -0.005(3) 0.006(3)
O12 0.043(4) 0.015(3) 0.023(3) -0.010(2) -0.002(3) -0.006(3)
O13 0.035(4) 0.036(4) 0.035(4) -0.006(3) -0.001(3) -0.005(3)
O14 0.028(3) 0.012(3) 0.032(3) 0.000(2) 0.000(3) -0.003(3)
O15 0.035(3) 0.010(3) 0.031(3) 0.000(2) 0.004(3) 0.003(3)
O16 0.042(4) 0.034(4) 0.036(4) -0.009(3) 0.018(3) -0.004(3)
O17 0.031(3) 0.015(3) 0.032(3) -0.009(2) -0.007(3) -0.005(3)
O18 0.035(4) 0.032(4) 0.033(4) 0.000(3) -0.003(3) -0.009(3)
O19 0.034(4) 0.051(4) 0.043(4) -0.008(3) -0.001(3) -0.001(4)
O20 0.034(4) 0.037(4) 0.036(4) -0.009(3) 0.004(3) 0.000(3)
O21 0.033(4) 0.034(4) 0.043(4) 0.005(3) 0.000(3) -0.005(3)
O22 0.035(4) 0.026(3) 0.038(4) -0.006(3) 0.002(3) 0.009(3)
O23 0.033(3) 0.032(4) 0.030(3) 0.001(3) -0.003(3) 0.006(3)
O24 0.040(3) 0.039(4) 0.014(3) 0.001(3) -0.016(2) -0.011(3)
O25 0.043(4) 0.023(3) 0.017(3) 0.007(2) 0.004(3) -0.016(3)
O26 0.029(3) 0.042(4) 0.042(4) 0.005(3) 0.002(3) -0.003(3)
O27 0.023(3) 0.059(4) 0.030(4) -0.009(3) -0.005(3) 0.004(3)
O28 0.027(3) 0.051(4) 0.034(4) -0.008(3) 0.011(3) 0.000(3)
O29 0.045(4) 0.029(4) 0.041(4) 0.005(3) 0.010(3) -0.012(3)
O30 0.038(4) 0.019(3) 0.032(3) 0.010(3) -0.007(3) -0.006(3)
O31 0.043(4) 0.036(4) 0.023(3) 0.000(3) 0.003(3) -0.002(3)
O32 0.027(3) 0.033(3) 0.031(3) -0.004(3) 0.005(3) 0.004(3)
O33 0.032(3) 0.017(3) 0.038(4) -0.009(3) -0.005(3) 0.004(3)
O34 0.046(4) 0.027(4) 0.045(4) 0.001(3) -0.005(3) 0.003(3)
O35 0.072(5) 0.038(4) 0.022(4) -0.004(3) -0.010(3) 0.003(4)
O36 0.063(5) 0.021(3) 0.045(4) -0.004(3) 0.009(3) 0.011(4)
O37 0.031(3) 0.030(3) 0.031(3) -0.003(3) 0.004(3) -0.003(3)
O38 0.041(4) 0.037(4) 0.046(4) -0.005(3) -0.012(3) -0.008(4)
O39 0.034(4) 0.036(4) 0.039(4) -0.013(3) -0.009(3) -0.005(3)
O40 0.052(4) 0.047(4) 0.036(4) 0.003(3) 0.014(3) 0.016(4)
N1 0.031(4) 0.036(5) 0.027(4) -0.004(3) -0.006(3) 0.001(4)
N2 0.046(5) 0.036(5) 0.025(4) 0.000(4) -0.004(3) 0.005(4)
N3 0.049(5) 0.042(5) 0.027(4) 0.000(4) -0.009(4) 0.010(4)
N4 0.101(8) 0.032(5) 0.058(6) -0.011(4) -0.029(5) 0.018(6)
N5 0.045(5) 0.043(5) 0.026(4) -0.001(4) -0.004(4) 0.002(4)
N6 0.037(5) 0.043(5) 0.031(5) -0.008(4) -0.001(4) -0.014(4)
N7 0.061(5) 0.023(4) 0.031(4) 0.003(3) -0.016(4) -0.003(4)
N8 0.079(8) 0.084(8) 0.082(8) -0.028(6) -0.019(6) 0.008(7)
N9 0.052(6) 0.037(5) 0.048(5) -0.010(4) 0.006(4) 0.004(5)
N10 0.019(4) 0.036(5) 0.052(5) -0.020(4) -0.002(3) -0.011(4)
N11 0.037(5) 0.027(4) 0.042(5) 0.002(4) 0.004(4) 0.003(4)
N12 0.054(7) 0.083(7) 0.088(7) -0.044(6) -0.009(5) 0.004(6)
C1 0.0521(16) 0.0335(16) 0.0373(16) -0.0031(16) -0.0008(16) 0.0011(16)
C2 0.0603(18) 0.0397(18) 0.0397(18) -0.0062(17) -0.0029(17) 0.0002(18)
C3 0.0573(18) 0.0364(18) 0.0373(18) -0.0042(17) -0.0040(17) -0.0004(17)
C4 0.0536(17) 0.0357(17) 0.0349(17) -0.0026(16) -0.0040(16) -0.0001(17)
C5 0.0508(19) 0.0319(18) 0.0383(18) -0.0039(18) -0.0015(18) 0.0005(18)
C6 0.051(2) 0.0304(19) 0.0397(19) -0.0032(19) -0.0015(19) 0.0016(19)
C7 0.053(2) 0.032(2) 0.041(2) -0.001(2) -0.003(2) 0.004(2)
C8 0.054(2) 0.035(2) 0.041(2) -0.002(2) -0.005(2) 0.002(2)
C9 0.051(2) 0.032(2) 0.041(2) -0.005(2) -0.002(2) 0.003(2)
C10 0.0549(19) 0.0333(18) 0.0331(18) -0.0018(18) -0.0039(18) -0.0012(18)
C11 0.0567(18) 0.0360(18) 0.0358(18) -0.0013(17) -0.0051(17) -0.0017(18)
C12 0.056(2) 0.036(2) 0.036(2) -0.004(2) -0.004(2) -0.001(2)
C13 0.056(3) 0.032(3) 0.033(3) -0.004(2) -0.004(2) -0.002(3)
C14 0.055(2) 0.035(2) 0.033(2) -0.002(2) -0.003(2) -0.004(2)
C15 0.0630(17) 0.0418(17) 0.0417(17) -0.0069(17) -0.0040(17) 0.0021(17)
C16 0.0659(18) 0.0440(18) 0.0442(18) -0.0054(17) -0.0045(17) 0.0015(18)
C17 0.074(2) 0.049(2) 0.049(2) -0.0071(19) -0.009(2) 0.001(2)
C18 0.079(2) 0.052(2) 0.053(2) -0.008(2) -0.009(2) 0.002(2)
C19 0.076(3) 0.049(2) 0.052(2) -0.009(2) -0.007(2) 0.004(2)
C20 0.0543(16) 0.0373(16) 0.0411(16) -0.0039(16) -0.0028(16) -0.0017(16)
C21 0.0601(18) 0.0419(18) 0.0440(18) -0.0067(17) -0.0060(17) -0.0018(18)
C22 0.0674(17) 0.0459(17) 0.0455(17) -0.0065(17) -0.0059(17) 0.0000(17)
C23 0.0635(18) 0.0422(18) 0.0434(18) -0.0047(17) -0.0046(17) 0.0003(18)
C24 0.0577(17) 0.0384(17) 0.0406(17) -0.0025(17) -0.0043(17) -0.0018(17)
C25 0.0511(18) 0.0348(18) 0.0404(18) -0.0024(17) -0.0010(17) -0.0001(17)
C26 0.051(2) 0.035(2) 0.044(2) -0.004(2) -0.001(2) -0.002(2)
C27 0.052(2) 0.035(2) 0.044(2) -0.001(2) 0.001(2) -0.002(2)
C28 0.053(2) 0.035(2) 0.043(2) -0.001(2) -0.002(2) 0.002(2)
C29 0.051(2) 0.033(2) 0.040(2) -0.005(2) -0.004(2) -0.002(2)
C30 0.0591(18) 0.0391(18) 0.0408(18) -0.0016(17) -0.0069(17) -0.0017(18)
C31 0.063(2) 0.041(2) 0.043(2) 0.000(2) -0.007(2) -0.001(2)
C32 0.064(2) 0.043(2) 0.046(2) 0.001(2) -0.008(2) 0.000(2)
C33 0.0547(18) 0.0346(18) 0.0388(18) -0.0048(17) -0.0018(17) 0.0015(18)
C34 0.061(2) 0.041(2) 0.042(2) 0.000(2) -0.009(2) -0.002(2)
C35 0.0586(19) 0.0388(19) 0.0381(19) -0.0016(18) -0.0073(18) -0.0018(19)
C36 0.0739(19) 0.0499(19) 0.0494(19) -0.0074(18) -0.0064(19) -0.0009(19)
C37 0.077(2) 0.053(2) 0.050(2) -0.011(2) -0.008(2) 0.002(2)
C38 0.085(2) 0.056(2) 0.058(2) -0.009(2) -0.009(2) 0.003(2)
C39 0.084(2) 0.058(2) 0.057(2) -0.010(2) -0.011(2) 0.000(2)
C40 0.080(2) 0.057(2) 0.055(2) -0.009(2) -0.009(2) 0.000(2)
C41 0.0501(18) 0.0542(18) 0.0541(18) -0.0073(18) 0.0006(17) 0.0014(18)
C42 0.051(2) 0.053(2) 0.056(2) -0.0105(19) -0.0014(19) 0.002(2)
C43 0.0479(19) 0.0535(19) 0.0540(19) -0.0104(18) 0.0004(18) 0.0008(19)
C44 0.048(2) 0.055(2) 0.054(2) -0.0097(19) -0.0007(19) 0.001(2)
C45 0.0477(18) 0.0539(18) 0.0528(18) -0.0080(18) -0.0015(17) 0.0019(18)
C46 0.053(2) 0.052(2) 0.055(2) -0.0033(19) -0.0019(19) 0.001(2)
C47 0.061(2) 0.056(2) 0.060(2) -0.002(2) -0.003(2) 0.005(2)
C48 0.063(3) 0.058(2) 0.062(2) 0.003(2) -0.002(2) 0.004(2)
C49 0.057(3) 0.054(3) 0.056(3) 0.005(3) -0.001(3) 0.001(3)
C50 0.056(3) 0.054(2) 0.056(2) -0.001(2) -0.002(2) 0.002(2)
C51 0.046(2) 0.054(2) 0.052(2) -0.0066(19) -0.0005(19) 0.000(2)
C52 0.047(2) 0.056(2) 0.052(2) -0.007(2) 0.002(2) 0.002(2)
C53 0.049(2) 0.055(2) 0.053(2) -0.002(2) -0.001(2) -0.001(2)
C54 0.047(3) 0.054(3) 0.053(3) -0.001(3) -0.001(3) -0.001(3)
C55 0.046(2) 0.054(3) 0.052(2) -0.006(2) -0.001(2) 0.000(2)
C56 0.0515(19) 0.0577(19) 0.0581(19) -0.0124(19) 0.0000(19) 0.0003(19)
C57 0.055(2) 0.059(2) 0.060(2) -0.014(2) 0.001(2) 0.002(2)
C58 0.058(3) 0.065(3) 0.066(3) -0.015(3) 0.001(3) 0.001(3)
C59 0.058(3) 0.062(3) 0.065(3) -0.017(3) 0.004(3) -0.001(3)
C60 0.055(3) 0.060(3) 0.061(3) -0.012(2) 0.002(2) 0.002(2)
O3W 0.050(6) 0.076(6) 0.097(6) -0.036(5) -0.006(4) 0.001(5)

loop_
_atom_type_symbol
_atom_type_description
_atom_type_scat_dispersion_real
_atom_type_scat_dispersion_imag
_atom_type_scat_source
C C 0.0033 0.0016 'International Tables Vol C Tables 4.2.6.8 and 6.1.1.4'
H H 0.0000 0.0000 'International Tables Vol C Tables 4.2.6.8 and 6.1.1.4'
Cu Cu 0.3201 1.2651 'International Tables Vol C Tables 4.2.6.8 and 6.1.1.4'
N N 0.0061 0.0033 'International Tables Vol C Tables 4.2.6.8 and 6.1.1.4'
O O 0.0106 0.0060 'International Tables Vol C Tables 4.2.6.8 and 6.1.1.4'
W W -0.8490 6.8722 'International Tables Vol C Tables 4.2.6.8 and 6.1.1.4'

loop_
_geom_angle_atom_site_label_1
_geom_angle_atom_site_label_2
_geom_angle_atom_site_label_3
_geom_angle
_geom_angle_site_symmetry_1
_geom_angle_site_symmetry_3
O18 W1 O20 102.0(3) . .
O18 W1 O1 98.5(3) . .
O20 W1 O1 88.3(3) . .
O18 W1 O12 93.0(3) . .
O20 W1 O12 90.6(3) . .
O1 W1 O12 168.4(2) . .
O18 W1 O15 161.4(3) . .
O20 W1 O15 94.4(3) . .
O1 W1 O15 90.5(2) . .
O12 W1 O15 78.0(2) . .
O18 W1 O13 88.8(3) . .
O20 W1 O13 169.2(3) . .
O1 W1 O13 90.0(3) . .
O12 W1 O13 88.8(3) . .
O15 W1 O13 74.9(2) . .
O18 W1 W2 127.1(2) . .
O20 W1 W2 89.5(2) . .
O1 W1 W2 133.67(18) . .
O12 W1 W2 34.78(17) . .
O15 W1 W2 43.54(16) . .
O13 W1 W2 83.90(18) . .
O34 W2 O33 102.5(3) . .
O34 W2 O11 101.1(3) . .
O33 W2 O11 85.9(3) . .
O34 W2 O12 96.0(3) . .
O33 W2 O12 90.2(3) . .
O11 W2 O12 162.9(3) . .
O34 W2 O14 96.4(3) . .
O33 W2 O14 160.8(2) . .
O11 W2 O14 87.5(3) . .
O12 W2 O14 90.9(2) . .
O34 W2 O15 165.7(3) . .
O33 W2 O15 88.2(2) . .
O11 W2 O15 89.0(2) . .
O12 W2 O15 74.2(2) . .
O14 W2 O15 73.7(2) . .
O34 W2 W1 131.4(2) . .
O33 W2 W1 85.77(18) . .
O11 W2 W1 127.47(19) . .
O12 W2 W1 35.53(17) . .
O14 W2 W1 84.06(17) . .
O15 W2 W1 38.95(15) . .
O28 W3 O27 99.0(3) . .
O28 W3 O17 101.9(3) . .
O27 W3 O17 91.0(3) . .
O28 W3 O29 103.7(3) . .
O27 W3 O29 157.2(3) . .
O17 W3 O29 86.6(3) . .
O28 W3 O39 98.9(3) . .
O27 W3 O39 88.3(3) . .
O17 W3 O39 159.0(3) . .
O29 W3 O39 86.0(3) . .
O28 W3 O25 169.5(3) . .
O27 W3 O25 73.8(2) . .
O17 W3 O25 86.0(2) . .
O29 W3 O25 83.4(3) . .
O39 W3 O25 73.7(2) . .
O22 W4 O24 104.1(3) . .
O22 W4 O4 98.5(3) . .
O24 W4 O4 91.1(3) . .
O22 W4 O7 94.1(3) . .
O24 W4 O7 92.3(3) . .
O4 W4 O7 165.8(2) . .
O22 W4 O6 158.3(3) . .
O24 W4 O6 96.0(3) . .
O4 W4 O6 89.0(2) . .
O7 W4 O6 77.0(2) . .
O22 W4 O5 85.3(3) . .
O24 W4 O5 170.6(2) . .
O4 W4 O5 87.5(3) . .
O7 W4 O5 86.9(2) . .
O6 W4 O5 74.7(2) . .
O22 W4 W10 126.3(2) . .
O24 W4 W10 91.9(2) . .
O4 W4 W10 132.73(18) . .
O7 W4 W10 33.40(17) . .
O6 W4 W10 43.80(16) . .
O5 W4 W10 82.34(15) . .
O22 W4 Cu3 51.2(2) . 1_455
O24 W4 Cu3 155.19(19) . 1_455
O4 W4 Cu3 94.2(2) . 1_455
O7 W4 Cu3 88.55(19) . 1_455
O6 W4 Cu3 108.26(17) . 1_455
O5 W4 Cu3 34.16(16) . 1_455
W10 W4 Cu3 102.13(3) . 1_455
O10 W5 O23 102.7(3) . .
O10 W5 O11 100.9(3) . .
O23 W5 O11 88.0(3) . .
O10 W5 O9 100.3(3) . .
O23 W5 O9 91.0(3) . .
O11 W5 O9 158.4(3) . .
O10 W5 O27 97.8(4) . .
O23 W5 O27 159.5(3) . .
O11 W5 O27 87.2(3) . .
O9 W5 O27 86.2(3) . .
O10 W5 O25 169.9(3) . .
O23 W5 O25 86.2(2) . .
O11 W5 O25 84.0(2) . .
O9 W5 O25 74.4(2) . .
O27 W5 O25 73.5(3) . .
O16 W6 O17 101.2(3) . .
O16 W6 O14 97.2(3) . .
O17 W6 O14 89.9(2) . .
O16 W6 O32 101.2(3) . .
O17 W6 O32 86.6(3) . .
O14 W6 O32 161.6(3) . .
O16 W6 O13 94.0(3) . .
O17 W6 O13 164.5(3) . .
O14 W6 O13 91.1(3) . .
O32 W6 O13 87.6(3) . .
O16 W6 O15 165.8(3) . .
O17 W6 O15 91.3(2) . .
O14 W6 O15 76.0(2) . .
O32 W6 O15 86.0(2) . .
O13 W6 O15 73.9(2) . .
O35 W7 O2 99.0(3) . .
O35 W7 O1 102.2(3) . .
O2 W7 O1 158.7(3) . .
O35 W7 O37 101.3(3) . .
O2 W7 O37 90.3(3) . .
O1 W7 O37 83.4(3) . .
O35 W7 O31 100.6(3) . .
O2 W7 O31 88.9(3) . .
O1 W7 O31 89.5(3) . .
O37 W7 O31 158.0(3) . .
O35 W7 O30 171.8(3) . .
O2 W7 O30 75.2(3) . .
O1 W7 O30 84.0(2) . .
O37 W7 O30 84.6(2) . .
O31 W7 O30 73.9(2) . .
O40 W8 O29 101.9(3) . .
O40 W8 O32 100.0(3) . .
O29 W8 O32 88.6(3) . .
O40 W8 O31 99.4(3) . .
O29 W8 O31 158.4(3) . .
O32 W8 O31 90.9(3) . .
O40 W8 O3 100.0(3) . .
O29 W8 O3 87.5(3) . .
O32 W8 O3 160.0(3) . .
O31 W8 O3 85.6(3) . .
O40 W8 O30 169.3(3) . .
O29 W8 O30 86.3(3) . .
O32 W8 O30 87.0(2) . .
O31 W8 O30 72.1(2) . .
O3 W8 O30 73.2(3) . .
O38 W9 O39 101.3(3) . .
O38 W9 O26 101.1(3) . .
O39 W9 O26 92.2(3) . .
O38 W9 O9 101.0(3) . .
O39 W9 O9 88.6(3) . .
O26 W9 O9 157.3(3) . .
O38 W9 O24 99.3(3) . .
O39 W9 O24 159.4(3) . .
O26 W9 O24 84.2(3) . .
O9 W9 O24 87.1(3) . .
O38 W9 O25 172.1(3) . .
O39 W9 O25 74.4(3) . .
O26 W9 O25 85.8(3) . .
O9 W9 O25 72.5(2) . .
O24 W9 O25 85.2(2) . .
O8 W10 O7 96.2(3) . .
O8 W10 O33 102.1(3) . .
O7 W10 O33 161.5(3) . .
O8 W10 O23 102.4(3) . .
O7 W10 O23 89.2(3) . .
O33 W10 O23 84.5(3) . .
O8 W10 O21 94.4(3) . .
O7 W10 O21 93.6(3) . .
O33 W10 O21 87.5(3) . .
O23 W10 O21 162.6(3) . .
O8 W10 O6 164.9(3) . .
O7 W10 O6 73.7(2) . .
O33 W10 O6 88.9(2) . .
O23 W10 O6 88.9(2) . .
O21 W10 O6 75.5(2) . .
O8 W10 W4 131.1(3) . .
O7 W10 W4 35.14(18) . .
O33 W10 W4 126.78(18) . .
O23 W10 W4 85.80(19) . .
O21 W10 W4 86.6(2) . .
O6 W10 W4 38.72(15) . .
O36 W11 O4 102.1(3) . .
O36 W11 O3 99.3(3) . .
O4 W11 O3 158.6(3) . .
O36 W11 O26 101.4(3) . .
O4 W11 O26 85.0(3) . .
O3 W11 O26 89.8(3) . .
O36 W11 O2 98.9(3) . .
O4 W11 O2 87.7(3) . .
O3 W11 O2 90.0(3) . .
O26 W11 O2 159.4(3) . .
O36 W11 O30 170.6(3) . .
O4 W11 O30 83.7(2) . .
O3 W11 O30 75.2(3) . .
O26 W11 O30 86.3(3) . .
O2 W11 O30 73.8(3) . .
O19 W12 O37 101.5(3) . .
O19 W12 O5 100.0(3) . .
O37 W12 O5 93.0(3) . .
O19 W12 O20 96.4(3) . .
O37 W12 O20 85.1(3) . .
O5 W12 O20 163.5(3) . .
O19 W12 O21 96.3(3) . .
O37 W12 O21 160.5(3) . .
O5 W12 O21 91.8(3) . .
O20 W12 O21 85.0(3) . .
O19 W12 O6 169.7(3) . .
O37 W12 O6 87.7(2) . .
O5 W12 O6 74.7(2) . .
O20 W12 O6 88.8(2) . .
O21 W12 O6 75.3(2) . .
O13 Cu1 N1 159.9(3) . .
O13 Cu1 N2 100.2(3) . .
N1 Cu1 N2 79.0(3) . .
O13 Cu1 N3 98.9(3) . .
N1 Cu1 N3 80.8(3) . .
N2 Cu1 N3 159.8(3) . .
O13 Cu1 O1W 106.4(3) . .
N1 Cu1 O1W 93.7(3) . .
N2 Cu1 O1W 89.0(3) . .
N3 Cu1 O1W 91.9(3) . .
O18 Cu2 N5 163.6(3) . .
O18 Cu2 N6 101.6(3) . .
N5 Cu2 N6 79.1(3) . .
O18 Cu2 N7 96.0(3) . .
N5 Cu2 N7 80.8(3) . .
N6 Cu2 N7 159.1(3) . .
O18 Cu2 O2W 95.9(3) . .
N5 Cu2 O2W 100.4(3) . .
N6 Cu2 O2W 91.4(3) . .
N7 Cu2 O2W 97.8(3) . .
O5 Cu3 N9 163.8(3) 1_655 .
O5 Cu3 N11 97.7(3) 1_655 .
N9 Cu3 N11 81.4(4) . .
O5 Cu3 N10 101.4(3) 1_655 .
N9 Cu3 N10 79.0(4) . .
N11 Cu3 N10 160.3(3) . .
O5 Cu3 O28 96.4(2) 1_655 .
N9 Cu3 O28 99.7(3) . .
N11 Cu3 O28 87.2(3) . .
N10 Cu3 O28 95.4(3) . .
O5 Cu3 O22 70.5(2) 1_655 1_655
N9 Cu3 O22 93.3(3) . 1_655
N11 Cu3 O22 87.4(3) . 1_655
N10 Cu3 O22 94.4(3) . 1_655
O28 Cu3 O22 165.1(2) . 1_655
O5 Cu3 W4 38.18(18) 1_655 1_655
N9 Cu3 W4 125.7(3) . 1_655
N11 Cu3 W4 93.8(3) . 1_655
N10 Cu3 W4 98.2(2) . 1_655
O28 Cu3 W4 134.33(17) . 1_655
O22 Cu3 W4 32.38(14) 1_655 1_655
W1 O1 W7 150.1(3) . .
Cu1 O1W H1WA 119.0(12) . .
Cu1 O1W H1WB 116.4(18) . .
H1WA O1W H1WB 118.0(19) . .
W7 O2 W11 117.3(3) . .
Cu2 O2W H2WA 107.5(13) . .
Cu2 O2W H2WB 104.3(18) . .
H2WA O2W H2WB 139(3) . .
W11 O3 W8 118.5(4) . .
W11 O4 W4 146.6(4) . .
Cu3 O5 W12 143.3(4) 1_455 .
Cu3 O5 W4 107.7(3) 1_455 .
W12 O5 W4 108.2(3) . .
W4 O6 W12 102.3(2) . .
W4 O6 W10 97.5(2) . .
W12 O6 W10 95.6(2) . .
W10 O7 W4 111.5(3) . .
W5 O9 W9 119.1(3) . .
W5 O11 W2 149.5(4) . .
W2 O12 W1 109.7(3) . .
Cu1 O13 W6 130.6(4) . .
Cu1 O13 W1 121.3(3) . .
W6 O13 W1 108.2(3) . .
W6 O14 W2 114.2(3) . .
W1 O15 W6 103.0(2) . .
W1 O15 W2 97.5(2) . .
W6 O15 W2 96.0(2) . .
W6 O17 W3 151.6(3) . .
W1 O18 Cu2 176.4(4) . .
W1 O20 W12 147.3(4) . .
W10 O21 W12 113.6(3) . .
W4 O22 Cu3 96.4(3) . 1_455
W5 O23 W10 151.5(3) . .
W4 O24 W9 146.3(3) . .
W5 O25 W3 94.1(2) . .
W5 O25 W9 93.9(2) . .
W3 O25 W9 91.7(2) . .
W9 O26 W11 156.1(4) . .
W3 O27 W5 118.5(3) . .
W3 O28 Cu3 130.8(3) . .
W8 O29 W3 150.0(4) . .
W7 O30 W11 93.7(2) . .
W7 O30 W8 94.3(2) . .
W11 O30 W8 93.1(2) . .
W7 O31 W8 119.6(3) . .
W8 O32 W6 149.7(3) . .
W10 O33 W2 153.5(4) . .
W12 O37 W7 154.0(4) . .
W9 O39 W3 120.2(3) . .
C4 N1 C1 121.1(8) . .
C4 N1 Cu1 120.8(7) . .
C1 N1 Cu1 117.4(6) . .
C14 N2 C10 116.2(9) . .
C14 N2 Cu1 128.0(7) . .
C10 N2 Cu1 115.9(7) . .
C9 N3 C5 120.6(9) . .
C9 N3 Cu1 124.2(7) . .
C5 N3 Cu1 115.0(6) . .
C15 N4 C19 120.4(10) . .
C15 N4 H4 119.8 . .
C19 N4 H4 119.8 . .
C20 N5 C24 122.3(9) . .
C20 N5 Cu2 118.6(7) . .
C24 N5 Cu2 119.1(7) . .
C29 N6 C25 117.8(9) . .
C29 N6 Cu2 127.6(7) . .
C25 N6 Cu2 113.9(7) . .
C35 N7 C30 118.6(9) . .
C35 N7 Cu2 127.4(7) . .
C30 N7 Cu2 113.9(7) . .
C36 N8 C40 115.9(12) . .
C45 N9 C41 123.3(10) . .
C45 N9 Cu3 120.6(8) . .
C41 N9 Cu3 115.9(8) . .
C55 N10 C51 117.2(9) . .
C55 N10 Cu3 129.1(7) . .
C51 N10 Cu3 113.3(7) . .
C46 N11 C50 119.2(10) . .
C46 N11 Cu3 113.3(7) . .
C50 N11 Cu3 127.2(8) . .
C56 N12 C60 115.3(11) . .
N1 C1 C33 120.9(9) . .
N1 C1 C5 113.4(8) . .
C33 C1 C5 125.7(10) . .
C33 C2 C3 120.9(10) . .
C33 C2 C15 119.6(10) . .
C3 C2 C15 119.4(10) . .
C4 C3 C2 118.7(10) . .
C4 C3 H3 120.6 . .
C2 C3 H3 120.6 . .
N1 C4 C3 121.8(10) . .
N1 C4 C10 111.9(9) . .
C3 C4 C10 126.1(10) . .
C6 C5 N3 121.5(9) . .
C6 C5 C1 125.9(9) . .
N3 C5 C1 112.5(9) . .
C5 C6 C7 116.8(9) . .
C5 C6 H6 121.6 . .
C7 C6 H6 121.6 . .
C8 C7 C6 123.3(10) . .
C8 C7 H7 118.3 . .
C6 C7 H7 118.3 . .
C9 C8 C7 116.7(10) . .
C9 C8 H8 121.6 . .
C7 C8 H8 121.6 . .
N3 C9 C8 121.0(9) . .
N3 C9 H9 119.5 . .
C8 C9 H9 119.5 . .
C11 C10 N2 121.7(10) . .
C11 C10 C4 126.1(9) . .
N2 C10 C4 112.0(9) . .
C10 C11 C12 120.4(10) . .
C10 C11 H11 119.8 . .
C12 C11 H11 119.8 . .
C13 C12 C11 120.5(10) . .
C13 C12 H12 119.8 . .
C11 C12 H12 119.8 . .
C12 C13 C14 115.1(10) . .
C12 C13 H13 122.5 . .
C14 C13 H13 122.5 . .
N2 C14 C13 126.0(10) . .
N2 C14 H14 117.0 . .
C13 C14 H14 117.0 . .
N4 C15 C16 121.2(10) . .
N4 C15 C2 118.3(10) . .
C16 C15 C2 120.5(10) . .
C17 C16 C15 119.4(11) . .
C17 C16 H16 120.3 . .
C15 C16 H16 120.3 . .
C16 C17 C18 116.2(12) . .
C16 C17 H17 121.9 . .
C18 C17 H17 121.9 . .
C19 C18 C17 122.2(11) . .
C19 C18 H18 118.9 . .
C17 C18 H18 118.9 . .
N4 C19 C18 120.2(12) . .
N4 C19 H19 119.9 . .
C18 C19 H19 119.9 . .
N5 C20 C25 113.3(9) . .
N5 C20 C21 119.4(10) . .
C25 C20 C21 127.2(10) . .
C20 C21 C22 118.4(10) . .
C20 C21 H21 120.8 . .
C22 C21 H21 120.8 . .
C23 C22 C21 118.5(11) . .
C23 C22 C36 122.2(11) . .
C21 C22 C36 119.2(10) . .
C22 C23 C24 121.2(11) . .
C22 C23 H23 119.4 . .
C24 C23 H23 119.4 . .
N5 C24 C23 120.1(10) . .
N5 C24 C30 113.1(9) . .
C23 C24 C30 126.7(10) . .
N6 C25 C20 114.7(9) . .
N6 C25 C26 120.8(10) . .
C20 C25 C26 124.4(10) . .
C27 C26 C25 120.0(10) . .
C27 C26 H26 120.0 . .
C25 C26 H26 120.0 . .
C28 C27 C26 119.5(10) . .
C28 C27 H27 120.3 . .
C26 C27 H27 120.3 . .
C27 C28 C29 116.1(10) . .
C27 C28 H28 121.9 . .
C29 C28 H28 121.9 . .
N6 C29 C28 125.6(10) . .
N6 C29 H29 117.2 . .
C28 C29 H29 117.2 . .
C31 C30 N7 121.2(10) . .
C31 C30 C24 125.9(10) . .
N7 C30 C24 112.8(9) . .
C30 C31 C32 118.8(11) . .
C30 C31 H31 120.6 . .
C32 C31 H31 120.6 . .
C31 C32 C34 120.8(11) . .
C31 C32 H32 119.6 . .
C34 C32 H32 119.6 . .
C2 C33 C1 116.1(10) . .
C2 C33 H33 121.9 . .
C1 C33 H33 121.9 . .
C32 C34 C35 117.0(11) . .
C32 C34 H34 121.5 . .
C35 C34 H34 121.5 . .
N7 C35 C34 123.4(10) . .
N7 C35 H35 118.3 . .
C34 C35 H35 118.3 . .
N8 C36 C37 126.0(12) . .
N8 C36 C22 118.2(11) . .
C37 C36 C22 115.4(11) . .
C36 C37 C38 115.2(12) . .
C36 C37 H37 122.4 . .
C38 C37 H37 122.4 . .
C39 C38 C37 121.8(13) . .
C39 C38 H38 119.1 . .
C37 C38 H38 119.1 . .
C38 C39 C40 119.9(12) . .
C38 C39 H39 120.1 . .
C40 C39 H39 120.1 . .
C39 C40 N8 119.0(12) . .
C39 C40 H40 120.5 . .
N8 C40 H40 120.5 . .
N9 C41 C42 119.2(11) . .
N9 C41 C46 114.7(10) . .
C42 C41 C46 126.1(11) . .
C43 C42 C41 117.1(12) . .
C43 C42 H42 121.4 . .
C41 C42 H42 121.4 . .
C42 C43 C44 121.3(11) . .
C42 C43 C56 118.0(11) . .
C44 C43 C56 120.7(11) . .
C45 C44 C43 116.5(11) . .
C45 C44 H44 121.8 . .
C43 C44 H44 121.8 . .
N9 C45 C44 122.5(12) . .
N9 C45 C51 112.6(10) . .
C44 C45 C51 124.8(11) . .
N11 C46 C47 119.8(11) . .
N11 C46 C41 114.3(10) . .
C47 C46 C41 125.9(11) . .
C48 C47 C46 120.3(12) . .
C48 C47 H47 119.8 . .
C46 C47 H47 119.8 . .
C47 C48 C49 116.9(12) . .
C47 C48 H48 121.6 . .
C49 C48 H48 121.6 . .
C50 C49 C48 119.6(12) . .
C50 C49 H49 120.2 . .
C48 C49 H49 120.2 . .
C49 C50 N11 123.9(12) . .
C49 C50 H50 118.1 . .
N11 C50 H50 118.1 . .
N10 C51 C52 121.7(11) . .
N10 C51 C45 114.0(10) . .
C52 C51 C45 124.3(11) . .
C51 C52 C53 117.1(11) . .
C51 C52 H52 121.5 . .
C53 C52 H52 121.5 . .
C54 C53 C52 122.9(12) . .
C54 C53 H53 118.5 . .
C52 C53 H53 118.5 . .
C53 C54 C55 117.0(12) . .
C53 C54 H54 121.5 . .
C55 C54 H54 121.5 . .
N10 C55 C54 124.0(11) . .
N10 C55 H55 118.0 . .
C54 C55 H55 118.0 . .
C57 C56 N12 120.9(12) . .
C57 C56 C43 125.8(12) . .
N12 C56 C43 113.3(11) . .
C56 C57 C58 125.0(12) . .
C56 C57 H57 117.5 . .
C58 C57 H57 117.5 . .
C59 C58 C57 115.3(13) . .
C59 C58 H58 122.4 . .
C57 C58 H58 122.4 . .
C58 C59 C60 120.3(12) . .
C58 C59 H59 119.9 . .
C60 C59 H59 119.9 . .
C59 C60 N12 122.6(12) . .
C59 C60 H60 118.7 . .
N12 C60 H60 118.7 . .
H3WA O3W H3WB 121(2) . .

loop_
_geom_bond_atom_site_label_1
_geom_bond_atom_site_label_2
_geom_bond_distance
_geom_bond_site_symmetry_2
W1 O18 1.800(6) .
W1 O20 1.843(6) .
W1 O1 1.909(6) .
W1 O12 1.968(6) .
W1 O15 2.022(6) .
W1 O13 2.058(7) .
W1 W2 3.1895(7) .
W2 O34 1.728(7) .
W2 O33 1.912(6) .
W2 O11 1.927(6) .
W2 O12 1.932(6) .
W2 O14 1.949(6) .
W2 O15 2.216(6) .
W3 O28 1.705(7) .
W3 O27 1.892(7) .
W3 O17 1.926(5) .
W3 O29 1.933(7) .
W3 O39 1.939(6) .
W3 O25 2.288(7) .
W4 O22 1.754(6) .
W4 O24 1.844(6) .
W4 O4 1.914(6) .
W4 O7 1.972(6) .
W4 O6 2.011(6) .
W4 O5 2.111(6) .
W4 W10 3.1877(8) .
W4 Cu3 3.2535(14) 1_455
W5 O10 1.702(8) .
W5 O23 1.879(7) .
W5 O11 1.905(6) .
W5 O9 1.921(6) .
W5 O27 1.968(7) .
W5 O25 2.244(6) .
W6 O16 1.748(7) .
W6 O17 1.860(6) .
W6 O14 1.913(6) .
W6 O32 1.923(6) .
W6 O13 1.972(7) .
W6 O15 2.148(6) .
W7 O35 1.738(7) .
W7 O2 1.912(7) .
W7 O1 1.913(6) .
W7 O37 1.917(6) .
W7 O31 1.922(7) .
W7 O30 2.238(6) .
W8 O40 1.710(7) .
W8 O29 1.883(7) .
W8 O32 1.883(6) .
W8 O31 1.931(7) .
W8 O3 1.969(7) .
W8 O30 2.306(6) .
W9 O38 1.706(7) .
W9 O39 1.868(7) .
W9 O26 1.872(6) .
W9 O9 1.942(6) .
W9 O24 1.953(6) .
W9 O25 2.310(6) .
W10 O8 1.701(7) .
W10 O7 1.885(6) .
W10 O33 1.910(6) .
W10 O23 1.920(7) .
W10 O21 1.922(7) .
W10 O6 2.225(6) .
W11 O36 1.681(6) .
W11 O4 1.894(6) .
W11 O3 1.900(7) .
W11 O26 1.928(7) .
W11 O2 1.942(7) .
W11 O30 2.273(6) .
W12 O19 1.746(7) .
W12 O37 1.899(6) .
W12 O5 1.924(6) .
W12 O20 1.974(6) .
W12 O21 1.982(6) .
W12 O6 2.184(6) .
Cu1 O13 1.927(6) .
Cu1 N1 1.940(7) .
Cu1 N2 2.011(8) .
Cu1 N3 2.039(9) .
Cu1 O1W 2.329(7) .
Cu2 O18 1.884(6) .
Cu2 N5 1.905(8) .
Cu2 N6 2.014(9) .
Cu2 N7 2.037(8) .
Cu2 O2W 2.143(6) .
Cu3 O5 1.917(6) 1_655
Cu3 N9 1.941(9) .
Cu3 N11 2.042(8) .
Cu3 N10 2.050(8) .
Cu3 O28 2.312(7) .
Cu3 O22 2.551(7) 1_655
Cu3 W4 3.2535(14) 1_655
O1W H1WA 0.839(9) .
O1W H1WB 0.841(9) .
O2W H2WA 0.839(9) .
O2W H2WB 0.839(9) .
O5 Cu3 1.917(6) 1_455
O22 Cu3 2.551(7) 1_455
N1 C4 1.317(13) .
N1 C1 1.371(13) .
N2 C14 1.293(13) .
N2 C10 1.373(13) .
N3 C9 1.346(13) .
N3 C5 1.358(13) .
N4 C15 1.330(15) .
N4 C19 1.346(15) .
N4 H4 0.8600 .
N5 C20 1.326(14) .
N5 C24 1.350(14) .
N6 C29 1.321(13) .
N6 C25 1.328(13) .
N7 C35 1.293(13) .
N7 C30 1.369(13) .
N8 C36 1.323(17) .
N8 C40 1.390(17) .
N9 C45 1.279(14) .
N9 C41 1.324(15) .
N10 C55 1.324(15) .
N10 C51 1.347(14) .
N11 C46 1.309(15) .
N11 C50 1.325(14) .
N12 C56 1.352(17) .
N12 C60 1.400(17) .
C1 C33 1.405(14) .
C1 C5 1.514(15) .
C2 C33 1.396(15) .
C2 C3 1.409(15) .
C2 C15 1.452(15) .
C3 C4 1.348(14) .
C3 H3 0.9300 .
C4 C10 1.503(15) .
C5 C6 1.344(15) .
C6 C7 1.380(14) .
C6 H6 0.9300 .
C7 C8 1.372(14) .
C7 H7 0.9300 .
C8 C9 1.366(15) .
C8 H8 0.9300 .
C9 H9 0.9300 .
C10 C11 1.322(15) .
C11 C12 1.368(15) .
C11 H11 0.9300 .
C12 C13 1.348(14) .
C12 H12 0.9300 .
C13 C14 1.398(15) .
C13 H13 0.9300 .
C14 H14 0.9300 .
C15 C16 1.441(16) .
C16 C17 1.390(16) .
C16 H16 0.9300 .
C17 C18 1.404(18) .
C17 H17 0.9300 .
C18 C19 1.389(18) .
C18 H18 0.9300 .
C19 H19 0.9300 .
C20 C25 1.418(15) .
C20 C21 1.436(15) .
C21 C22 1.437(16) .
C21 H21 0.9300 .
C22 C23 1.342(16) .
C22 C36 1.523(16) .
C23 C24 1.399(15) .
C23 H23 0.9300 .
C24 C30 1.494(16) .
C25 C26 1.422(15) .
C26 C27 1.377(15) .
C26 H26 0.9300 .
C27 C28 1.371(15) .
C27 H27 0.9300 .
C28 C29 1.411(15) .
C28 H28 0.9300 .
C29 H29 0.9300 .
C30 C31 1.349(16) .
C31 C32 1.356(16) .
C31 H31 0.9300 .
C32 C34 1.364(15) .
C32 H32 0.9300 .
C33 H33 0.9300 .
C34 C35 1.378(16) .
C34 H34 0.9300 .
C35 H35 0.9300 .
C36 C37 1.328(18) .
C37 C38 1.380(17) .
C37 H37 0.9300 .
C38 C39 1.310(18) .
C38 H38 0.9300 .
C39 C40 1.365(19) .
C39 H39 0.9300 .
C40 H40 0.9300 .
C41 C42 1.400(17) .
C41 C46 1.500(17) .
C42 C43 1.373(16) .
C42 H42 0.9300 .
C43 C44 1.394(17) .
C43 C56 1.501(17) .
C44 C45 1.360(17) .
C44 H44 0.9300 .
C45 C51 1.495(17) .
C46 C47 1.387(17) .
C47 C48 1.357(17) .
C47 H47 0.9300 .
C48 C49 1.386(18) .
C48 H48 0.9300 .
C49 C50 1.298(17) .
C49 H49 0.9300 .
C50 H50 0.9300 .
C51 C52 1.367(17) .
C52 C53 1.388(17) .
C52 H52 0.9300 .
C53 C54 1.289(17) .
C53 H53 0.9300 .
C54 C55 1.383(16) .
C54 H54 0.9300 .
C55 H55 0.9300 .
C56 C57 1.330(18) .
C57 C58 1.386(18) .
C57 H57 0.9300 .
C58 C59 1.347(17) .
C58 H58 0.9300 .
C59 C60 1.380(19) .
C59 H59 0.9300 .
C60 H60 0.9300 .
O3W H3WA 0.840(8) .
O3W H3WB 0.839(8) .
